data_1541676
loop_
_publ_author_name
'Bukvetskii, B.V.'
'Simonov, V.I.'
'Polishchuk, S.A.'

_publ_section_title
;
 Determination and Refinement of the Crystal Structure of Heptahydrate
 Fluorides Zn In F5 (H2 O)6 and Cd Ga F5 (H2 O)7
;
_journal_name_full
;
Koordinatsionnaya Khimiya (= Coordination Chemistry (USSR))
;
_journal_page_first 926
_journal_page_last 938
_journal_volume 3
_journal_year 1977
_chemical_formula_sum 'Cd F5 Ga H14 O7'
_chemical_name_systematic 'Cd Ga F5 (H2 O)7'
_space_group_IT_number 2
_symmetry_space_group_name_Hall '-P 1'
_symmetry_space_group_name_H-M 'P -1'
_cell_angle_alpha 107.45
_cell_angle_beta 102.43
_cell_angle_gamma 94.7
_cell_formula_units_Z 2
_cell_length_a 5.949
_cell_length_b 9.362
_cell_length_c 10.033
_cell_volume 514.097
_citation_journal_id_ASTM KOKHDC
_cod_data_source_file Bukvetskii_KOKHDC_1977_585.cif
_cod_data_source_block H14Cd1F5Ga1O7
_cod_original_cell_volume 514.0968
_cod_original_formula_sum 'H14 Cd1 F5 Ga1 O7'
_cod_database_code 1541676

loop_
_symmetry_equiv_pos_as_xyz
x,y,z
-x,-y,-z

loop_
_atom_site_label
_atom_site_type_symbol
_atom_site_fract_x
_atom_site_fract_y
_atom_site_fract_z
_atom_site_occupancy
_atom_site_U_iso_or_equiv
Cd1 Cd+2 0.57343 0.31792 0.24731 1 0.0
O7 O-2 0.5127 0.7608 0.5684 1 0.0
F2 F-1 0.027 0.046 0.8505 1 0.0
H6 H+1 0.788 0.899 0.405 1 0.0
Ga1 Ga+3 0.93911 0.17995 0.75102 1 0.0
H4 H+1 0.658 0.968 0.886 1 0.0
H14 H+1 0.572 0.832 0.571 1 0.0
H7 H+1 0.01 0.271 0.25 1 0.0
H11 H+1 0.668 0.321 0.98 1 0.0
H10 H+1 0.878 0.586 0.414 1 0.0
O3 O-2 0.776 0.8415 0.3271 1 0.0
H1 H+1 0.821 0.607 0.894 1 0.0
H2 H+1 0.794 0.505 0.755 1 0.0
O6 O-2 0.6667 0.3916 0.0708 1 0.0
H13 H+1 0.389 0.748 0.502 1 0.0
H8 H+1 0.921 0.141 0.245 1 0.0
H5 H+1 0.648 0.835 0.283 1 0.0
F3 F-1 0.7795 0.018 0.5859 1 0.0
O2 O-2 0.6341 0.9044 0.9065 1 0.0
O4 O-2 0.9183 0.2318 0.2851 1 0.0
F5 F-1 0.8935 0.6584 0.0887 1 0.0
H3 H+1 0.741 0.911 0.988 1 0.0
F4 F-1 0.8628 0.3186 0.6506 1 0.0
F1 F-1 0.664 0.1927 0.8162 1 0.0
H9 H+1 0.69 0.614 0.466 1 0.0
H12 H+1 0.715 0.471 0.072 1 0.0
O1 O-2 0.7737 0.5891 0.7999 1 0.0
O5 O-2 0.7576 0.5392 0.4221 1 0.0
